data_2241643
loop_
_publ_author_name
'A\,sk\?in, G\"ul\,cin \,Sefiye'
'Necefo\(glu, Hacali'
'Tonbul, Ali Murat'
'Dilek, Nefise'
'H\"okelek, Tuncer'

_publ_section_title
;
 Crystal structure of
 <i>trans</i>-diaquabis(nicotinamide-\k<i>N</i>^1^)bis(4-nitrobenzoato-\k<i>O</i>)manganese(II)
;
_journal_coeditor_code IS5449
_journal_issue 5
_journal_name_full 'Acta Crystallographica Section E'
_journal_page_first 656
_journal_page_last 658
_journal_paper_doi 10.1107/S2056989016005612
_journal_volume 72
_journal_year 2016
_chemical_formula_iupac '[Mn (C7 H4 N O4)2 (C6 H6 N2 O)2 (H2 O)2]'
_chemical_formula_moiety 'C26 H24 Mn N6 O12'
_chemical_formula_sum 'C26 H24 Mn N6 O12'
_chemical_formula_weight 667.45
_chemical_name_systematic <i>trans</i>-Diaquabis(nicotinamide-\k<i>N</i>^1^)bis(4-nitrobenzoato-\k<i>O</i>)manganese(II)
_space_group_IT_number 2
_symmetry_cell_setting triclinic
_symmetry_space_group_name_Hall '-P 1'
_symmetry_space_group_name_H-M 'P -1'
_atom_sites_solution_hydrogens geom
_atom_sites_solution_primary direct
_atom_sites_solution_secondary difmap
_audit_creation_method SHELXL-97
_cell_angle_alpha 78.067(3)
_cell_angle_beta 88.430(4)
_cell_angle_gamma 71.746(3)
_cell_formula_units_Z 1
_cell_length_a 7.6051(3)
_cell_length_b 10.0027(4)
_cell_length_c 10.2152(4)
_cell_measurement_reflns_used 9891
_cell_measurement_temperature 296(2)
_cell_measurement_theta_max 28.37
_cell_measurement_theta_min 2.19
_cell_volume 721.45(5)
_computing_cell_refinement
;
<i>SAINT</i> (Bruker, 2012)
;
_computing_data_collection
;
<i>APEX2</i> (Bruker, 2012)
;
_computing_data_reduction
;
<i>SAINT</i> (Bruker, 2012)
;
_computing_molecular_graphics
;
<i>ORTEP-3 for Windows</i> (Farrugia, 2012)
;
_computing_publication_material
;
WinGX (Farrugia, 2012) and PLATON (Spek, 2009)
;
_computing_structure_refinement
;
<i>SHELXL97</i> (Sheldrick, 2008)
;
_computing_structure_solution
;
<i>SHELXS97</i> (Sheldrick, 2008)
;
_diffrn_ambient_temperature 296(2)
_diffrn_measured_fraction_theta_full 0.994
_diffrn_measured_fraction_theta_max 0.994
_diffrn_measurement_device_type 'Bruker SMART BREEZE CCD'
_diffrn_measurement_method '\f and \w scans'
_diffrn_radiation_monochromator graphite
_diffrn_radiation_source 'fine-focus sealed tube'
_diffrn_radiation_type MoK\a
_diffrn_radiation_wavelength 0.71073
_diffrn_reflns_av_R_equivalents 0.0267
_diffrn_reflns_av_sigmaI/netI 0.0166
_diffrn_reflns_limit_h_max 9
_diffrn_reflns_limit_h_min -10
_diffrn_reflns_limit_k_max 13
_diffrn_reflns_limit_k_min -12
_diffrn_reflns_limit_l_max 13
_diffrn_reflns_limit_l_min -13
_diffrn_reflns_number 17255
_diffrn_reflns_theta_full 28.37
_diffrn_reflns_theta_max 28.37
_diffrn_reflns_theta_min 2.04
_exptl_absorpt_coefficient_mu 0.532
_exptl_absorpt_correction_T_max 0.815
_exptl_absorpt_correction_T_min 0.765
_exptl_absorpt_correction_type multi-scan
_exptl_absorpt_process_details
;
(<i>SADABS</i>; Bruker, 2012)
;
_exptl_crystal_colour colourless
_exptl_crystal_density_diffrn 1.536
_exptl_crystal_density_method 'not measured'
_exptl_crystal_description prism
_exptl_crystal_F_000 343
_exptl_crystal_size_max 0.45
_exptl_crystal_size_mid 0.35
_exptl_crystal_size_min 0.32
_refine_diff_density_max 0.998
_refine_diff_density_min -0.498
_refine_ls_extinction_method none
_refine_ls_goodness_of_fit_ref 1.167
_refine_ls_hydrogen_treatment mixed
_refine_ls_matrix_type full
_refine_ls_number_parameters 217
_refine_ls_number_reflns 3595
_refine_ls_number_restraints 4
_refine_ls_restrained_S_all 1.170
_refine_ls_R_factor_all 0.0601
_refine_ls_R_factor_gt 0.0582
_refine_ls_shift/su_max 0.000
_refine_ls_shift/su_mean 0.000
_refine_ls_structure_factor_coef Fsqd
_refine_ls_weighting_details 'calc w=1/[\s^2^(Fo^2^)+(0.0908P)^2^+0.7889P] where P=(Fo^2^+2Fc^2^)/3'
_refine_ls_weighting_scheme calc
_refine_ls_wR_factor_gt 0.1753
_refine_ls_wR_factor_ref 0.1775
_reflns_number_gt 3475
_reflns_number_total 3595
_reflns_threshold_expression I>2\s(I)
_cod_data_source_file is5449sup1.cif
_cod_data_source_block I
_cod_database_code 2241643

loop_
_symmetry_equiv_pos_as_xyz
'x, y, z'
'-x, -y, -z'

loop_
_atom_site_type_symbol
_atom_site_label
_atom_site_fract_x
_atom_site_fract_y
_atom_site_fract_z
_atom_site_U_iso_or_equiv
_atom_site_adp_type
_atom_site_calc_flag
_atom_site_refinement_flags
_atom_site_occupancy
_atom_site_symmetry_multiplicity
Mn Mn1 0.0000 0.0000 0.0000 0.02437(17) Uani d S 1 2
O O1 -0.1121(4) 0.1452(4) 0.2673(3) 0.0638(7) Uani d . 1 1
O O2 0.1322(3) 0.0165(3) 0.1728(2) 0.0479(5) Uani d . 1 1
O O3 0.4619(6) 0.2860(8) 0.6872(5) 0.147(3) Uani d . 1 1
O O4 0.6545(6) 0.2824(7) 0.5355(5) 0.124(2) Uani d . 1 1
O O5 0.4269(4) 0.3417(3) -0.0003(3) 0.0598(7) Uani d . 1 1
O O6 0.2722(3) -0.0746(3) -0.0769(3) 0.0506(6) Uani d D 1 1
H H61 0.227(7) -0.084(6) -0.154(3) 0.076 Uiso d D 1 1
H H62 0.377(4) -0.135(4) -0.034(5) 0.076 Uiso d D 1 1
N N1 0.5113(5) 0.2645(5) 0.5801(4) 0.0736(11) Uani d . 1 1
N N2 -0.0042(4) 0.2124(3) -0.0942(3) 0.0427(6) Uani d . 1 1
N N3 0.3202(5) 0.5611(4) -0.1340(4) 0.0645(9) Uani d D 1 1
H H3A 0.424(5) 0.579(6) -0.113(6) 0.097 Uiso d D 1 1
H H3B 0.227(6) 0.623(5) -0.189(5) 0.097 Uiso d D 1 1
C C1 0.0585(4) 0.0898(3) 0.2563(3) 0.0409(6) Uani d . 1 1
C C2 0.1853(4) 0.1239(3) 0.3472(3) 0.0406(6) Uani d . 1 1
C C3 0.1181(5) 0.1682(5) 0.4643(4) 0.0533(8) Uani d . 1 1
H H3 -0.0002 0.1685 0.4902 0.064 Uiso calc R 1 1
C C4 0.2265(5) 0.2118(5) 0.5428(4) 0.0605(10) Uani d . 1 1
H H4 0.1835 0.2402 0.6220 0.073 Uiso calc R 1 1
C C5 0.3994(5) 0.2121(4) 0.5000(4) 0.0516(8) Uani d . 1 1
C C6 0.4712(5) 0.1680(4) 0.3862(3) 0.0489(7) Uani d . 1 1
H H6 0.5888 0.1696 0.3601 0.059 Uiso calc R 1 1
C C7 0.3619(5) 0.1205(4) 0.3104(3) 0.0455(7) Uani d . 1 1
H H7 0.4088 0.0863 0.2344 0.055 Uiso calc R 1 1
C C8 0.1370(4) 0.2581(3) -0.0689(3) 0.0417(6) Uani d . 1 1
H H8 0.2343 0.1949 -0.0119 0.050 Uiso calc R 1 1
C C9 0.1454(4) 0.3939(3) -0.1231(3) 0.0428(6) Uani d . 1 1
C C10 -0.0002(6) 0.4870(4) -0.2088(4) 0.0617(10) Uani d . 1 1
H H10 0.0003 0.5796 -0.2475 0.074 Uiso calc R 1 1
C C11 -0.1449(6) 0.4407(4) -0.2358(5) 0.0666(11) Uani d . 1 1
H H11 -0.2433 0.5015 -0.2932 0.080 Uiso calc R 1 1
C C12 -0.1424(5) 0.3030(4) -0.1765(4) 0.0501(7) Uani d . 1 1
H H12 -0.2409 0.2724 -0.1948 0.060 Uiso calc R 1 1
C C13 0.3087(5) 0.4309(3) -0.0821(4) 0.0464(7) Uani d . 1 1

loop_
_atom_site_aniso_label
_atom_site_aniso_U_11
_atom_site_aniso_U_22
_atom_site_aniso_U_33
_atom_site_aniso_U_12
_atom_site_aniso_U_13
_atom_site_aniso_U_23
Mn1 0.0212(3) 0.0226(3) 0.0332(3) -0.01052(18) -0.00068(17) -0.00816(18)
O1 0.0382(12) 0.091(2) 0.0654(16) -0.0140(13) -0.0016(11) -0.0323(15)
O2 0.0433(12) 0.0484(12) 0.0548(13) -0.0132(9) -0.0050(9) -0.0175(10)
O3 0.081(3) 0.287(7) 0.131(4) -0.070(4) 0.026(3) -0.155(5)
O4 0.087(3) 0.220(6) 0.126(4) -0.093(3) 0.027(3) -0.102(4)
O5 0.0565(15) 0.0446(12) 0.0814(18) -0.0224(11) -0.0182(13) -0.0067(12)
O6 0.0376(11) 0.0527(13) 0.0614(14) -0.0119(10) 0.0006(10) -0.0152(11)
N1 0.0497(18) 0.104(3) 0.079(2) -0.0200(19) -0.0025(16) -0.052(2)
N2 0.0390(12) 0.0402(12) 0.0517(14) -0.0156(10) -0.0025(10) -0.0104(11)
N3 0.067(2) 0.0450(16) 0.087(2) -0.0305(15) -0.0144(18) -0.0052(15)
C1 0.0398(14) 0.0415(14) 0.0414(14) -0.0142(12) -0.0017(11) -0.0062(11)
C2 0.0383(14) 0.0410(14) 0.0411(14) -0.0117(11) -0.0015(11) -0.0066(11)
C3 0.0396(15) 0.074(2) 0.0493(17) -0.0174(15) 0.0056(13) -0.0201(16)
C4 0.0453(18) 0.092(3) 0.0505(18) -0.0181(18) 0.0062(14) -0.0341(19)
C5 0.0430(16) 0.061(2) 0.0534(18) -0.0133(14) -0.0036(13) -0.0231(15)
C6 0.0385(15) 0.0613(19) 0.0509(17) -0.0173(14) 0.0034(13) -0.0179(15)
C7 0.0420(15) 0.0530(17) 0.0441(15) -0.0149(13) 0.0043(12) -0.0162(13)
C8 0.0394(14) 0.0385(14) 0.0499(16) -0.0154(11) -0.0037(12) -0.0091(12)
C9 0.0440(15) 0.0358(13) 0.0514(16) -0.0144(12) 0.0007(12) -0.0124(12)
C10 0.065(2) 0.0387(16) 0.078(3) -0.0181(16) -0.0145(19) 0.0012(16)
C11 0.057(2) 0.0495(19) 0.085(3) -0.0138(16) -0.027(2) 0.0046(18)
C12 0.0424(16) 0.0481(17) 0.0606(19) -0.0155(13) -0.0095(14) -0.0097(14)
C13 0.0467(16) 0.0386(14) 0.0586(18) -0.0171(12) 0.0001(13) -0.0144(13)

loop_
_atom_type_symbol
_atom_type_description
_atom_type_scat_dispersion_real
_atom_type_scat_dispersion_imag
_atom_type_scat_source
C C 0.0030 0.0020 'International Tables Vol C Tables 4.2.6.8 and 6.1.1.4'
H H 0.0000 0.0000 'International Tables Vol C Tables 4.2.6.8 and 6.1.1.4'
Mn Mn 0.3370 0.7280 'International Tables Vol C Tables 4.2.6.8 and 6.1.1.4'
N N 0.0060 0.0030 'International Tables Vol C Tables 4.2.6.8 and 6.1.1.4'
O O 0.0110 0.0060 'International Tables Vol C Tables 4.2.6.8 and 6.1.1.4'

loop_
_geom_angle_atom_site_label_1
_geom_angle_atom_site_label_2
_geom_angle_atom_site_label_3
_geom_angle_site_symmetry_1
_geom_angle_site_symmetry_3
_geom_angle
O2 Mn1 O2 2 . 180.00(7)
O2 Mn1 O6 . . 87.19(10)
O2 Mn1 O6 2 . 92.81(10)
O2 Mn1 O6 . 2 92.81(10)
O2 Mn1 O6 2 2 87.19(10)
O2 Mn1 N2 . . 89.98(10)
O2 Mn1 N2 2 . 90.02(10)
O2 Mn1 N2 . 2 90.02(10)
O2 Mn1 N2 2 2 89.98(10)
O6 Mn1 O6 . 2 180.00(13)
N2 Mn1 O6 . . 87.00(10)
N2 Mn1 O6 2 . 93.00(10)
N2 Mn1 O6 . 2 93.00(10)
N2 Mn1 O6 2 2 87.00(10)
N2 Mn1 N2 2 . 180.00(7)
C1 O2 Mn1 . . 126.2(2)
Mn1 O6 H61 . . 93(3)
Mn1 O6 H62 . . 129(3)
H61 O6 H62 . . 124(5)
O3 N1 O4 . . 121.7(4)
O3 N1 C5 . . 119.3(4)
O4 N1 C5 . . 119.0(4)
C8 N2 Mn1 . . 119.1(2)
C12 N2 Mn1 . . 122.8(2)
C12 N2 C8 . . 118.1(3)
C13 N3 H3A . . 117(4)
C13 N3 H3B . . 118(4)
H3A N3 H3B . . 125(5)
O1 C1 C2 . . 116.4(3)
O2 C1 O1 . . 126.0(3)
O2 C1 C2 . . 117.5(3)
C3 C2 C1 . . 119.5(3)
C7 C2 C1 . . 120.5(3)
C7 C2 C3 . . 119.9(3)
C2 C3 H3 . . 119.8
C4 C3 C2 . . 120.3(3)
C4 C3 H3 . . 119.8
C3 C4 H4 . . 121.0
C5 C4 C3 . . 118.1(3)
C5 C4 H4 . . 121.0
C4 C5 N1 . . 118.1(3)
C6 C5 N1 . . 118.5(3)
C6 C5 C4 . . 123.4(3)
C5 C6 C7 . . 117.7(3)
C5 C6 H6 . . 121.1
C7 C6 H6 . . 121.1
C2 C7 C6 . . 120.6(3)
C2 C7 H7 . . 119.7
C6 C7 H7 . . 119.7
N2 C8 C9 . . 123.4(3)
N2 C8 H8 . . 118.3
C9 C8 H8 . . 118.3
C8 C9 C10 . . 117.7(3)
C8 C9 C13 . . 117.2(3)
C10 C9 C13 . . 125.1(3)
C9 C10 H10 . . 120.4
C11 C10 C9 . . 119.3(3)
C11 C10 H10 . . 120.4
C10 C11 C12 . . 119.1(3)
C10 C11 H11 . . 120.4
C12 C11 H11 . . 120.4
N2 C12 C11 . . 122.4(3)
N2 C12 H12 . . 118.8
C11 C12 H12 . . 118.8
O5 C13 N3 . . 122.0(3)
O5 C13 C9 . . 119.8(3)
N3 C13 C9 . . 118.2(3)

loop_
_geom_bond_atom_site_label_1
_geom_bond_atom_site_label_2
_geom_bond_site_symmetry_2
_geom_bond_distance
_geom_bond_publ_flag
Mn1 O2 . 2.115(2) n
Mn1 O2 2 2.115(2) ?
Mn1 O6 . 2.156(2) n
Mn1 O6 2 2.156(2) ?
Mn1 N2 . 2.134(3) n
Mn1 N2 2 2.134(3) ?
O1 C1 . 1.253(4) ?
O2 C1 . 1.248(4) ?
O3 N1 . 1.187(5) ?
O4 N1 . 1.219(5) ?
O5 C13 . 1.238(4) ?
O6 H61 . 0.903(19) ?
O6 H62 . 0.892(19) ?
N2 C8 . 1.342(4) ?
N2 C12 . 1.330(4) ?
N3 C13 . 1.330(4) ?
N3 H3A . 0.90(2) ?
N3 H3B . 0.90(2) ?
C2 C1 . 1.515(4) ?
C2 C3 . 1.390(4) ?
C2 C7 . 1.377(4) ?
C3 C4 . 1.385(5) ?
C3 H3 . 0.9300 ?
C4 H4 . 0.9300 ?
C5 N1 . 1.471(5) ?
C5 C4 . 1.375(5) ?
C6 C5 . 1.368(5) ?
C6 C7 . 1.397(5) ?
C6 H6 . 0.9300 ?
C7 H7 . 0.9300 ?
C8 C9 . 1.377(4) ?
C8 H8 . 0.9300 ?
C9 C10 . 1.389(5) ?
C9 C13 . 1.495(4) ?
C10 C11 . 1.375(6) ?
C10 H10 . 0.9300 ?
C11 H11 . 0.9300 ?
C12 C11 . 1.380(5) ?
C12 H12 . 0.9300 ?

loop_
_geom_hbond_atom_site_label_D
_geom_hbond_atom_site_label_H
_geom_hbond_atom_site_label_A
_geom_hbond_site_symmetry_A
_geom_hbond_distance_DH
_geom_hbond_distance_HA
_geom_hbond_distance_DA
_geom_hbond_angle_DHA
_geom_hbond_publ_flag
N3 H3A O5 2_665 0.90(5) 2.07(6) 2.898(6) 152(4) yes
N3 H3B O1 2_565 0.90(4) 2.19(5) 2.923(4) 138(4) yes
O6 H61 O1 2_555 0.90(4) 1.78(5) 2.646(5) 161(4) yes
O6 H62 O5 2_655 0.89(3) 2.10(4) 2.897(3) 148(4) yes
C3 H3 O4 1_455 0.93 2.59 3.456(6) 156 yes
C6 H6 O1 1_655 0.93 2.40 3.319(4) 170 yes
C12 H12 O3 1_454 0.93 2.54 3.416(7) 157 yes
C4 H4 Cg2 1_556 0.93 2.91 3.827(4) 172 yes

loop_
_geom_torsion_atom_site_label_1
_geom_torsion_atom_site_label_2
_geom_torsion_atom_site_label_3
_geom_torsion_atom_site_label_4
_geom_torsion_site_symmetry_1
_geom_torsion
O6 Mn1 O2 C1 . 160.3(3)
O6 Mn1 O2 C1 2 -19.7(3)
N2 Mn1 O2 C1 . 73.3(3)
N2 Mn1 O2 C1 2 -106.7(3)
O2 Mn1 N2 C8 . 34.5(2)
O2 Mn1 N2 C8 2 -145.5(2)
O2 Mn1 N2 C12 . -144.8(3)
O2 Mn1 N2 C12 2 35.2(3)
O6 Mn1 N2 C8 . -52.7(2)
O6 Mn1 N2 C8 2 127.3(2)
O6 Mn1 N2 C12 . 128.0(3)
O6 Mn1 N2 C12 2 -52.0(3)
Mn1 O2 C1 O1 . 14.1(5)
Mn1 O2 C1 C2 . -161.6(2)
Mn1 N2 C8 C9 . -178.9(2)
C12 N2 C8 C9 . 0.4(5)
Mn1 N2 C12 C11 . 179.2(3)
C8 N2 C12 C11 . -0.1(6)
C3 C2 C1 O1 . 22.0(5)
C3 C2 C1 O2 . -161.8(3)
C7 C2 C1 O1 . -153.7(3)
C7 C2 C1 O2 . 22.4(4)
C1 C2 C3 C4 . -174.4(4)
C7 C2 C3 C4 . 1.4(6)
C1 C2 C7 C6 . 172.5(3)
C3 C2 C7 C6 . -3.2(5)
C2 C3 C4 C5 . 1.0(6)
C4 C5 N1 O3 . 10.2(8)
C4 C5 N1 O4 . -171.0(5)
C6 C5 N1 O3 . -170.6(6)
C6 C5 N1 O4 . 8.1(7)
N1 C5 C4 C3 . 177.4(4)
C6 C5 C4 C3 . -1.8(7)
C7 C6 C5 N1 . -179.1(4)
C7 C6 C5 C4 . 0.0(6)
C5 C6 C7 C2 . 2.5(5)
N2 C8 C9 C10 . -0.4(5)
N2 C8 C9 C13 . 178.0(3)
C8 C9 C10 C11 . 0.1(6)
C13 C9 C10 C11 . -178.3(4)
C8 C9 C13 O5 . -1.5(5)
C8 C9 C13 N3 . 179.5(3)
C10 C9 C13 O5 . 176.8(4)
C10 C9 C13 N3 . -2.2(6)
C9 C10 C11 C12 . 0.3(7)
N2 C12 C11 C10 . -0.3(7)

_cod_database_fobs_code 2241643
